data_7200170
loop_
_publ_author_name
'Yang, Wenbin'
'Lin, Xiang'
'Blake, Alexander J.'
'Wilson, Claire'
'Hubberstey, Peter'
'Champness, Neil R.'
'Schr\"oder, Martin'

_publ_section_title
;
 In situ synthesis of 5-substituted-tetrazoles and
 metallosupramolecular co-ordination polymers
;
_journal_issue 1
_journal_name_full CrystEngComm
_journal_page_first 67
_journal_paper_doi 10.1039/b808496c
_journal_volume 11
_journal_year 2009
_chemical_formula_moiety 'C12 H18 Cd N10 O10 P2'
_chemical_formula_sum 'C12 H18 Cd N10 O10 P2'
_chemical_formula_weight 636.70
_chemical_name_systematic
;
?
;
_space_group_IT_number 2
_symmetry_cell_setting triclinic
_symmetry_space_group_name_Hall '-P 1'
_symmetry_space_group_name_H-M 'P -1'
_atom_sites_solution_hydrogens 'CH geometrically placed; H2PO4 and H2O from delta-F'
_atom_sites_solution_primary direct
_atom_sites_solution_secondary difmap
_audit_creation_method SHELXL-97
_cell_angle_alpha 100.334(2)
_cell_angle_beta 105.472(2)
_cell_angle_gamma 107.665(2)
_cell_formula_units_Z 1
_cell_length_a 6.9577(5)
_cell_length_b 9.1474(7)
_cell_length_c 9.4756(7)
_cell_measurement_reflns_used 2845
_cell_measurement_temperature 150(2)
_cell_measurement_theta_max 27.45
_cell_measurement_theta_min 2.45
_cell_volume 531.09(7)
_computing_cell_refinement 'Bruker SAINT version 6.36a (Bruker, 2002)'
_computing_data_collection 'Bruker SMART version 5.624 (Bruker, 2001)'
_computing_data_reduction 'Bruker SAINT; Bruker SHELXTL (Bruker, 2001)'
_computing_molecular_graphics 'Bruker SHELXTL'
_computing_publication_material 'enCIFer(Allen et al.,2004);PLATON(Spek,2003)'
_computing_structure_refinement 'SHELXL-97 (Sheldrick, 1997)'
_computing_structure_solution 'SHELXS-97 (Sheldrick, 1990)'
_diffrn_ambient_temperature 150(2)
_diffrn_measured_fraction_theta_full 0.923
_diffrn_measured_fraction_theta_max 0.879
_diffrn_measurement_device_type 'Bruker SMART1000 CCD area detector'
_diffrn_measurement_method omega
_diffrn_radiation_monochromator graphite
_diffrn_radiation_source 'normal-focus sealed tube'
_diffrn_radiation_type MoK\a
_diffrn_radiation_wavelength 0.71073
_diffrn_reflns_av_R_equivalents 0.010
_diffrn_reflns_av_sigmaI/netI 0.016
_diffrn_reflns_limit_h_max 8
_diffrn_reflns_limit_h_min -8
_diffrn_reflns_limit_k_max 9
_diffrn_reflns_limit_k_min -11
_diffrn_reflns_limit_l_max 12
_diffrn_reflns_limit_l_min -12
_diffrn_reflns_number 3282
_diffrn_reflns_theta_full 25.00
_diffrn_reflns_theta_max 27.46
_diffrn_reflns_theta_min 2.33
_diffrn_standards_decay_% 0
_diffrn_standards_number 0
_exptl_absorpt_coefficient_mu 1.256
_exptl_absorpt_correction_T_max 1.000
_exptl_absorpt_correction_T_min 0.860
_exptl_absorpt_correction_type multi-scan
_exptl_absorpt_process_details 'SADABS V2.03'
_exptl_crystal_colour colourless
_exptl_crystal_density_diffrn 1.991
_exptl_crystal_density_method 'not measured'
_exptl_crystal_description needle
_exptl_crystal_F_000 318
_exptl_crystal_size_max 0.67
_exptl_crystal_size_mid 0.11
_exptl_crystal_size_min 0.09
_refine_diff_density_max 0.37
_refine_diff_density_min -0.41
_refine_diff_density_rms 0.07
_refine_ls_extinction_coef 0.068(2)
_refine_ls_extinction_expression Fc^*^=kFc[1+0.001xFc^2^\l^3^/sin(2\q)]^-1/4^
_refine_ls_extinction_method SHELXL
_refine_ls_goodness_of_fit_ref 1.06
_refine_ls_hydrogen_treatment 'riding model; H2PO4 and H2O refined with restraints'
_refine_ls_matrix_type full
_refine_ls_number_parameters 181
_refine_ls_number_reflns 2134
_refine_ls_number_restraints 4
_refine_ls_restrained_S_all 1.06
_refine_ls_R_factor_all 0.0177
_refine_ls_R_factor_gt 0.0174
_refine_ls_shift/su_max 0.000
_refine_ls_shift/su_mean 0.000
_refine_ls_structure_factor_coef Fsqd
_refine_ls_weighting_details 'calc w=1/[\s^2^(Fo^2^)+(0.0268P)^2^+0.3448P] where P=(Fo^2^+2Fc^2^)/3'
_refine_ls_weighting_scheme calc
_refine_ls_wR_factor_gt 0.0456
_refine_ls_wR_factor_ref 0.0458
_reflns_number_gt 2093
_reflns_number_total 2140
_reflns_threshold_expression >2sigma(I)
_cod_data_source_file b808496c.txt
_cod_data_source_block (2)
_cod_depositor_comments
;
The following automatic conversions were performed:
'_symmetry_cell_setting' value 'Triclinic' changed to 'triclinic'
according to '/home/saulius/struct/CIF-dictionaries/cif_core.dic'
dictionary named 'cif_core.dic' version 2.4.1 from 2010-06-29.

Automatic conversion script
Id: cif_fix_enum 1527 2010-12-29 10:47:43Z saulius 
;
_cod_original_cell_volume 531.09(12)
_cod_original_sg_symbol_H-M P-1
_cod_database_code 7200170

loop_
_symmetry_equiv_pos_as_xyz
'x, y, z'
'-x, -y, -z'

loop_
_atom_site_label
_atom_site_type_symbol
_atom_site_fract_x
_atom_site_fract_y
_atom_site_fract_z
_atom_site_U_iso_or_equiv
_atom_site_adp_type
_atom_site_occupancy
_atom_site_symmetry_multiplicity
_atom_site_calc_flag
_atom_site_refinement_flags
_atom_site_disorder_assembly
_atom_site_disorder_group
Cd1 Cd 0.0000 0.5000 0.0000 0.01038(8) Uani 1 2 d S . .
P1 P -0.37535(6) 0.25038(5) 0.11053(4) 0.01001(10) Uani 1 1 d . . .
O1 O -0.29969(19) 0.39597(15) 0.05876(14) 0.0157(2) Uani 1 1 d . . .
O2 O -0.25384(18) 0.13918(14) 0.10780(13) 0.0145(2) Uani 1 1 d . . .
O3 O -0.62059(19) 0.15687(15) 0.01590(15) 0.0179(3) Uani 1 1 d D . .
O4 O -0.3681(2) 0.31319(15) 0.27950(14) 0.0190(3) Uani 1 1 d D . .
O9 O -0.13000(19) 0.67618(15) -0.10372(14) 0.0147(2) Uani 1 1 d D . .
N1 N 0.3025(2) 1.36955(19) 0.61478(17) 0.0164(3) Uani 1 1 d . . .
N2 N 0.1526(2) 0.83866(17) 0.25831(16) 0.0140(3) Uani 1 1 d . . .
N3 N 0.1412(2) 0.68734(17) 0.23898(15) 0.0138(3) Uani 1 1 d . . .
N4 N 0.1954(2) 0.65567(17) 0.37177(15) 0.0147(3) Uani 1 1 d . . .
N5 N 0.2436(2) 0.78877(17) 0.48218(15) 0.0136(3) Uani 1 1 d . . .
C1 C 0.2402(3) 1.3176(2) 0.4620(2) 0.0180(3) Uani 1 1 d . . .
H1A H 0.2158 1.3870 0.4018 0.022 Uiso 1 1 calc R . .
C2 C 0.2121(3) 1.1634(2) 0.39351(19) 0.0159(3) Uani 1 1 d . . .
H2A H 0.1685 1.1253 0.2855 0.019 Uiso 1 1 calc R . .
C3 C 0.2483(3) 1.06314(19) 0.48425(18) 0.0120(3) Uani 1 1 d . . .
C4 C 0.3123(3) 1.1215(2) 0.64238(18) 0.0144(3) Uani 1 1 d . . .
H4A H 0.3365 1.0545 0.7056 0.017 Uiso 1 1 calc R . .
C5 C 0.3400(3) 1.2774(2) 0.70608(19) 0.0169(3) Uani 1 1 d . . .
H5A H 0.3853 1.3194 0.8138 0.020 Uiso 1 1 calc R . .
C6 C 0.2160(3) 0.8979(2) 0.40986(18) 0.0113(3) Uani 1 1 d . . .
H9B H -0.193(4) 0.728(3) -0.062(3) 0.031(7) Uiso 1 1 d D . .
H9A H -0.018(3) 0.746(3) -0.105(3) 0.037(7) Uiso 1 1 d D . .
H1 H 0.321(4) 1.457(3) 0.644(3) 0.028(7) Uiso 1 1 d . . .
H3 H -0.653(5) 0.0574(14) -0.019(4) 0.064(10) Uiso 1 1 d D . .
H4 H -0.328(5) 0.264(3) 0.342(3) 0.057(9) Uiso 1 1 d D . .

loop_
_atom_site_aniso_label
_atom_site_aniso_U_11
_atom_site_aniso_U_22
_atom_site_aniso_U_33
_atom_site_aniso_U_23
_atom_site_aniso_U_13
_atom_site_aniso_U_12
Cd1 0.01342(10) 0.00862(11) 0.00917(10) 0.00215(6) 0.00382(6) 0.00444(6)
P1 0.01197(19) 0.0080(2) 0.01012(19) 0.00181(14) 0.00380(15) 0.00420(15)
O1 0.0171(6) 0.0144(6) 0.0200(6) 0.0088(5) 0.0087(5) 0.0075(5)
O2 0.0139(5) 0.0101(6) 0.0184(6) 0.0017(4) 0.0039(5) 0.0056(4)
O3 0.0126(6) 0.0101(6) 0.0264(6) -0.0014(5) 0.0030(5) 0.0048(5)
O4 0.0357(7) 0.0147(6) 0.0118(5) 0.0050(5) 0.0087(5) 0.0151(5)
O9 0.0156(6) 0.0142(6) 0.0178(6) 0.0061(5) 0.0068(5) 0.0085(5)
N1 0.0205(7) 0.0088(8) 0.0187(7) 0.0006(6) 0.0055(6) 0.0068(6)
N2 0.0184(7) 0.0109(7) 0.0121(6) 0.0022(5) 0.0037(5) 0.0067(5)
N3 0.0179(7) 0.0111(7) 0.0122(6) 0.0027(5) 0.0044(5) 0.0063(5)
N4 0.0207(7) 0.0111(7) 0.0115(6) 0.0021(5) 0.0046(5) 0.0061(5)
N5 0.0192(7) 0.0102(7) 0.0119(6) 0.0025(5) 0.0048(5) 0.0069(5)
C1 0.0224(9) 0.0148(9) 0.0185(8) 0.0067(6) 0.0058(7) 0.0091(7)
C2 0.0217(8) 0.0148(9) 0.0131(7) 0.0045(6) 0.0054(7) 0.0094(6)
C3 0.0118(7) 0.0102(8) 0.0140(7) 0.0022(6) 0.0039(6) 0.0052(6)
C4 0.0187(8) 0.0125(8) 0.0125(7) 0.0044(6) 0.0047(6) 0.0066(6)
C5 0.0202(8) 0.0150(9) 0.0140(7) 0.0015(6) 0.0044(6) 0.0073(6)
C6 0.0133(7) 0.0101(8) 0.0117(7) 0.0035(6) 0.0050(6) 0.0051(6)

loop_
_atom_type_symbol
_atom_type_description
_atom_type_scat_dispersion_real
_atom_type_scat_dispersion_imag
_atom_type_scat_source
C C 0.0033 0.0016 'International Tables Vol C Tables 4.2.6.8 and 6.1.1.4'
Cd Cd -0.8075 1.2024 'International Tables Vol C Tables 4.2.6.8 and 6.1.1.4'
N N 0.0061 0.0033 'International Tables Vol C Tables 4.2.6.8 and 6.1.1.4'
O O 0.0106 0.0060 'International Tables Vol C Tables 4.2.6.8 and 6.1.1.4'
P P 0.1023 0.0942 'International Tables Vol C Tables 4.2.6.8 and 6.1.1.4'
H H 0.0000 0.0000 'International Tables Vol C Tables 4.2.6.8 and 6.1.1.4'

loop_
_geom_angle_atom_site_label_1
_geom_angle_atom_site_label_2
_geom_angle_atom_site_label_3
_geom_angle
_geom_angle_site_symmetry_1
_geom_angle_site_symmetry_3
_geom_angle_publ_flag
O1 Cd1 N3 86.99(5) . . ?
O1 Cd1 O9 91.93(4) . . ?
O9 Cd1 N3 89.06(5) . . ?
O1 P1 O2 117.60(7) . . ?
O1 P1 O3 108.08(7) . . ?
O2 P1 O3 110.59(7) . . ?
O1 P1 O4 106.09(7) . . ?
O2 P1 O4 109.10(7) . . ?
O3 P1 O4 104.52(7) . . ?
P1 O1 Cd1 130.55(7) . . ?
C5 N1 C1 123.03(16) . . ?
C6 N2 N3 103.69(14) . . ?
N4 N3 N2 111.17(13) . . ?
N4 N3 Cd1 125.39(11) . . ?
N2 N3 Cd1 122.96(10) . . ?
N3 N4 N5 107.78(13) . . ?
C6 N5 N4 105.52(13) . . ?
N1 C1 C2 119.55(17) . . ?
C1 C2 C3 119.29(15) . . ?
C4 C3 C2 119.42(16) . . ?
C4 C3 C6 121.67(15) . . ?
C2 C3 C6 118.91(14) . . ?
C5 C4 C3 119.22(16) . . ?
N1 C5 C4 119.48(16) . . ?
N2 C6 N5 111.84(15) . . ?
N2 C6 C3 122.79(15) . . ?
N5 C6 C3 125.37(14) . . ?

loop_
_geom_bond_atom_site_label_1
_geom_bond_atom_site_label_2
_geom_bond_distance
_geom_bond_site_symmetry_2
_geom_bond_publ_flag
Cd1 O1 2.2735(12) . ?
Cd1 N3 2.3300(14) . ?
Cd1 O9 2.3151(12) . ?
P1 O1 1.4960(13) . ?
P1 O2 1.5082(13) . ?
P1 O3 1.5716(12) . ?
P1 O4 1.5828(12) . ?
N1 C1 1.342(2) . ?
N1 C5 1.342(2) . ?
N2 C6 1.337(2) . ?
N2 N3 1.338(2) . ?
N3 N4 1.324(2) . ?
N4 N5 1.3406(19) . ?
N5 C6 1.340(2) . ?
C1 C2 1.373(3) . ?
C2 C3 1.397(2) . ?
C3 C4 1.393(2) . ?
C3 C6 1.469(2) . ?
C4 C5 1.378(3) . ?

loop_
_geom_hbond_atom_site_label_D
_geom_hbond_atom_site_label_H
_geom_hbond_atom_site_label_A
_geom_hbond_distance_DH
_geom_hbond_distance_HA
_geom_hbond_distance_DA
_geom_hbond_angle_DHA
_geom_hbond_site_symmetry_A
O9 H9B O3 0.85(3) 1.99(3) 2.8212(18) 166(2) 2_465
O9 H9A O2 0.85(3) 1.87(3) 2.7069(17) 166(3) 2_565
N1 H1 O4 0.76(3) 1.99(3) 2.746(2) 180(3) 2_576
O3 H3 O2 0.85(3) 1.68(3) 2.5199(17) 172(3) 2_455
O4 H4 N5 0.85(3) 1.81(3) 2.6309(19) 162(3) 2_566
O4 H4 N4 0.85(3) 2.51(3) 3.1273(18) 131(3) 2_566

loop_
_geom_torsion_atom_site_label_1
_geom_torsion_atom_site_label_2
_geom_torsion_atom_site_label_3
_geom_torsion_atom_site_label_4
_geom_torsion
_geom_torsion_site_symmetry_1
_geom_torsion_site_symmetry_2
_geom_torsion_site_symmetry_3
_geom_torsion_site_symmetry_4
_geom_torsion_publ_flag
C6 N2 N3 N4 -0.14(18) . . . . ?
N2 N3 N4 N5 0.10(18) . . . . ?
N3 N4 N5 C6 -0.01(18) . . . . ?
C5 N1 C1 C2 0.2(3) . . . . ?
N1 C1 C2 C3 0.2(3) . . . . ?
C1 C2 C3 C4 0.0(3) . . . . ?
C1 C2 C3 C6 179.50(16) . . . . ?
C2 C3 C4 C5 -0.4(2) . . . . ?
C6 C3 C4 C5 -179.97(15) . . . . ?
C1 N1 C5 C4 -0.7(3) . . . . ?
C3 C4 C5 N1 0.8(3) . . . . ?
N3 N2 C6 N5 0.14(19) . . . . ?
N3 N2 C6 C3 -179.38(14) . . . . ?
N4 N5 C6 N2 -0.08(19) . . . . ?
N4 N5 C6 C3 179.43(15) . . . . ?
C4 C3 C6 N2 179.30(16) . . . . ?
C2 C3 C6 N2 -0.2(2) . . . . ?
C4 C3 C6 N5 -0.2(3) . . . . ?
C2 C3 C6 N5 -179.68(16) . . . . ?
